data_1537247
loop_
_publ_author_name
'Lapkin, V.V.'
'Surazhskaya, M.D.'
'Shubochkin, L.K.'
'Larina, T.B.'
'Koz'min, P.A.'

_publ_section_title
;
 Synthesis and structure of new seven-nuclear platinum oxonitrocomplex of
 mixed valency K8((O2N)6Pt3(mue-O)3 PtIV(mue-O)3Pt3(NO2)6) 7H2O
;
_journal_name_full 'Zhurnal Neorganicheskoi Khimii'
_journal_page_first 609
_journal_page_last 615
_journal_volume 36
_journal_year 1991
_chemical_formula_sum 'H14 K8 N12 O37 Pt7'
_chemical_name_systematic 'K8 ((O2 N)6 Pt3 O3 Pt O3 Pt3 (N O2)6) (H2 O)7'
_space_group_IT_number 4
_symmetry_space_group_name_Hall 'P 2yb'
_symmetry_space_group_name_H-M 'P 1 21 1'
_cell_angle_alpha 90
_cell_angle_beta 107.23
_cell_angle_gamma 90
_cell_formula_units_Z 2
_cell_length_a 13.25
_cell_length_b 10.426
_cell_length_c 16.596
_cell_volume 2189.760
_citation_journal_id_ASTM ZNOKAQ
_cod_data_source_file Lapkin_ZNOKAQ_1991_1107.cif
_cod_data_source_block H14K8N12O37Pt7
_cod_original_cell_volume 2189.76
_cod_database_code 1537247

loop_
_symmetry_equiv_pos_as_xyz
x,y,z
-x,y+1/2,-z

loop_
_atom_site_label
_atom_site_type_symbol
_atom_site_fract_x
_atom_site_fract_y
_atom_site_fract_z
_atom_site_occupancy
_atom_site_U_iso_or_equiv
N10 N+3 0.058 -0.211 0.334 1 0.0
O16 O-2 0.452 0.487 0.108 1 0.0
O22 O-2 0.13 0.537 -0.17 1 0.0
O14 O-2 0.623 0.186 0.316 1 0.0
Pt7 Pt+2 0.2719 0.1666 0.4344 1 0.0
Pt1 Pt+2 0.2311 0.029 0.0663 1 0.0
O34 O-2 0.501 0.372 0.578 1 0.0
K5 K+1 0.836 0.112 0.44 1 0.0
O30 O-2 0.559 -0.441 0.454 1 0.0
O29 O-2 0.354 0.133 0.614 1 0.0
O27 O-2 0.279 0.423 0.508 1 0.0
O3 O-2 0.372 0.208 0.24 1 0.0
O12 O-2 0.498 0.794 0.197 1 0.0
K2 K+1 0.002 -0.123 0.102 1 0.0
K8 K+1 0.367 0.129 -0.135 1 0.0
O20 O-2 0.024 0.417 0.328 1 0.0
O1 O-2 0.205 0.171 0.15 1 0.0
N3 N+3 0.525 -0.09 0.178 1 0.0
N4 N+3 0.6 0.16 0.247 1 0.0
N6 N+3 0.262 0.399 0.047 1 0.0
Pt2 Pt+2 0.4579 0.0497 0.2137 1 0.0
O15 O-2 0.47 0.448 0.253 1 0.0
O25 O-2 0.014 -0.251 0.261 1 0.0
N2 N+3 0.133 0.094 -0.042 1 0.0
K3 K+1 0.408 -0.309 0.309 1 0.0
O23 O-2 0.683 0.205 0.553 1 0.0
N9 N+3 0.275 -0.2 0.451 1 0.0
O33 O-2 0.017 0.005 0.474 1 0.0
N12 N+3 0.372 0.093 0.528 1 0.0
N5 N+3 0.419 0.436 0.168 1 0.0
O2 O-2 0.319 0.03 0.193 1 0.0
O36 O-2 -0.01 0.31 0.071 1 0.0
Pt5 Pt+2 0.0432 0.1496 0.2859 1 0.0
O11 O-2 0.574 0.901 0.128 1 0.0
O13 O-2 0.371 0.69 -0.198 1 0.0
K6 K+1 0.497 0.294 0.404 1 0.0
K1 K+1 0.674 0.076 0.061 1 0.0
O18 O-2 0.233 0.357 -0.025 1 0.0
O32 O-2 0.265 0.448 0.324 1 0.0
O35 O-2 0.796 0.757 0.246 1 0.0
O7 O-2 0.256 0.779 0.014 1 0.0
N11 N+3 0.228 0.302 0.486 1 0.0
O21 O-2 -0.158 0.038 0.282 1 0.0
N1 N+3 0.279 -0.113 0.007 1 0.0
O6 O-2 0.306 0.017 0.37 1 0.0
N8 N+3 -0.097 0.078 0.246 1 0.0
O10 O-2 -0.142 -0.436 0.1 1 0.0
Pt4 Pt+4 0.2498 0.0993 0.2502 1 0.0
O31 O-2 0.195 -0.27 0.167 1 0.0
O24 O-2 0.708 0.372 0.469 1 0.0
O9 O-2 -0.035 -0.366 0.035 1 0.0
O19 O-2 -0.092 0.289 0.351 1 0.0
O4 O-2 0.114 0.009 0.242 1 0.0
O37 O-2 0.51 0.74 -0.012 1 0.0
O8 O-2 0.354 -0.089 -0.018 1 0.0
N7 N+3 -0.011 0.303 0.324 1 0.0
O5 O-2 0.196 0.232 0.317 1 0.0
O17 O-2 0.183 0.505 0.042 1 0.0
K4 K+1 -0.085 0.036 -0.189 1 0.0
Pt6 Pt+2 0.1877 -0.1063 0.3541 1 0.0
Pt3 Pt+2 0.3118 0.3037 0.1481 1 0.0
K7 K+1 -0.151 0.572 0.376 1 0.0
O26 O-2 0.081 -0.265 0.397 1 0.0
O28 O-2 0.148 0.299 0.526 1 0.0
